data_4025256
loop_
_publ_author_name
'Hai Ma'
'Kun Liu'
'Fa-Guang Zhang'
'Chuan-Le Zhu'
'Jing Nie'
'Jun-An Ma'

_publ_section_title
;
 Chiral Bifunctional Thiourea-Catalyzed Enantioselective Michael Addition
 of Ketones to Nitrodienes
;
_journal_name_full 'Journal of Organic Chemistry'
_journal_page_first 1402
_journal_page_last 1409
_journal_paper_doi 10.1021/jo901991v
_journal_volume 75
_journal_year 2010
_chemical_formula_moiety 'C22.25 H35.50 Cl2.50 N3 O9.25 S'
_chemical_formula_sum 'C22.25 H35.5 Cl2.5 N3 O9.25 S'
_chemical_formula_weight 613.72
_chemical_name_systematic
; 
 ? 
;
_space_group_IT_number 4
_symmetry_cell_setting monoclinic
_symmetry_space_group_name_Hall 'P 2yb'
_symmetry_space_group_name_H-M 'P 1 21 1'
_atom_sites_solution_hydrogens geom
_atom_sites_solution_primary direct
_atom_sites_solution_secondary difmap
_audit_creation_method SHELXL-97
_cell_angle_alpha 90.00
_cell_angle_beta 116.452(5)
_cell_angle_gamma 90.00
_cell_formula_units_Z 4
_cell_length_a 19.573(10)
_cell_length_b 8.953(4)
_cell_length_c 21.212(10)
_cell_measurement_reflns_used 9446
_cell_measurement_temperature 113(2)
_cell_measurement_theta_max 28.0
_cell_measurement_theta_min 1.9
_cell_volume 3328(3)
_computing_cell_refinement CrystalClear
_computing_data_collection CrystalClear
_computing_data_reduction CrystalClear
_computing_publication_material 'CrystalStructure 3.7.0'
_computing_structure_refinement 'SHELXL-97 (Sheldrick, 1997)'
_computing_structure_solution 'SHELXS-97 (Sheldrick, 1990)'
_diffrn_ambient_temperature 113(2)
_diffrn_detector_area_resol_mean 7.31
_diffrn_measured_fraction_theta_full 0.994
_diffrn_measured_fraction_theta_max 0.994
_diffrn_measurement_device_type 'Rigaku Saturn'
_diffrn_measurement_method \w
_diffrn_radiation_monochromator confocal
_diffrn_radiation_source 'Rotating anode'
_diffrn_radiation_type MoK\a
_diffrn_radiation_wavelength 0.71070
_diffrn_reflns_av_R_equivalents 0.0518
_diffrn_reflns_av_sigmaI/netI 0.0669
_diffrn_reflns_limit_h_max 25
_diffrn_reflns_limit_h_min -25
_diffrn_reflns_limit_k_max 11
_diffrn_reflns_limit_k_min -11
_diffrn_reflns_limit_l_max 27
_diffrn_reflns_limit_l_min -27
_diffrn_reflns_number 36984
_diffrn_reflns_theta_full 27.93
_diffrn_reflns_theta_max 27.93
_diffrn_reflns_theta_min 1.90
_exptl_absorpt_coefficient_mu 0.344
_exptl_absorpt_correction_T_max 0.9664
_exptl_absorpt_correction_T_min 0.9470
_exptl_absorpt_correction_type multi-scan
_exptl_absorpt_process_details CrystalClear
_exptl_crystal_colour colorless
_exptl_crystal_density_diffrn 1.225
_exptl_crystal_density_method 'not measured'
_exptl_crystal_description prism
_exptl_crystal_F_000 1290
_exptl_crystal_size_max 0.16
_exptl_crystal_size_mid 0.12
_exptl_crystal_size_min 0.10
_refine_diff_density_max 0.829
_refine_diff_density_min -0.543
_refine_diff_density_rms 0.110
_refine_ls_abs_structure_details 'Flack H D (1983), Acta Cryst. A39, 876-881'
_refine_ls_abs_structure_Flack 0.00(6)
_refine_ls_extinction_method none
_refine_ls_goodness_of_fit_ref 1.046
_refine_ls_hydrogen_treatment mixed
_refine_ls_matrix_type full
_refine_ls_number_parameters 766
_refine_ls_number_reflns 15453
_refine_ls_number_restraints 120
_refine_ls_restrained_S_all 1.075
_refine_ls_R_factor_all 0.0796
_refine_ls_R_factor_gt 0.0686
_refine_ls_shift/su_max 0.003
_refine_ls_shift/su_mean 0.000
_refine_ls_structure_factor_coef Fsqd
_refine_ls_weighting_details 'calc w=1/[\s^2^(Fo^2^)+(0.1225P)^2^+0.0000P] where P=(Fo^2^+2Fc^2^)/3'
_refine_ls_weighting_scheme calc
_refine_ls_wR_factor_gt 0.1917
_refine_ls_wR_factor_ref 0.2051
_reflns_number_gt 12179
_reflns_number_total 15453
_reflns_threshold_expression >2sigma(I)
_cod_data_source_file jo901991v_si_002.cif
_cod_data_source_block shelxl
_cod_original_formula_sum 'C22.25 H35.50 Cl2.50 N3 O9.25 S'
_cod_database_code 4025256

loop_
_symmetry_equiv_pos_as_xyz
'x, y, z'
'-x, y+1/2, -z'

loop_
_atom_site_label
_atom_site_type_symbol
_atom_site_fract_x
_atom_site_fract_y
_atom_site_fract_z
_atom_site_U_iso_or_equiv
_atom_site_adp_type
_atom_site_occupancy
_atom_site_symmetry_multiplicity
_atom_site_calc_flag
_atom_site_refinement_flags
_atom_site_disorder_assembly
_atom_site_disorder_group
S1 S 0.60246(6) -0.26204(13) 0.21740(5) 0.0430(3) Uani 1 1 d . . .
S2 S 0.21916(5) 1.10249(11) 0.65874(5) 0.0355(2) Uani 1 1 d . . .
N1 N 0.55349(19) -0.4315(4) 0.00751(17) 0.0375(7) Uani 1 1 d D . .
H1C H 0.5609 -0.5021 0.0479 0.056 Uiso 1 1 d RD . .
H1D H 0.5208 -0.3745 0.0150 0.056 Uiso 1 1 d RD . .
N2 N 0.59136(19) -0.1637(4) 0.09534(16) 0.0356(7) Uani 1 1 d D . .
H2C H 0.5620 -0.0990 0.0570 0.053 Uiso 1 1 d RD . .
N3 N 0.51632(18) -0.0419(4) 0.13353(15) 0.0323(7) Uani 1 1 d D . .
H3C H 0.4908 0.0045 0.0900 0.048 Uiso 1 1 d RD . .
N4 N -0.01673(18) 1.2538(4) 0.53827(17) 0.0362(7) Uani 1 1 d D . .
H4C H 0.0196 1.3415 0.5607 0.054 Uiso 1 1 d RD . .
H4D H 0.0009 1.2106 0.5086 0.054 Uiso 1 1 d RD . .
N5 N 0.07758(17) 0.9956(4) 0.60271(17) 0.0326(7) Uani 1 1 d D . .
H5C H 0.0423 0.9343 0.5714 0.049 Uiso 1 1 d RD . .
N6 N 0.15702(16) 0.8770(3) 0.56860(16) 0.0286(6) Uani 1 1 d D . .
H6C H 0.1057 0.8243 0.5319 0.043 Uiso 1 1 d RD . .
O1 O 0.41276(14) -0.0564(3) 0.15886(13) 0.0320(5) Uani 1 1 d . . .
O2 O 0.24975(17) -0.0269(4) 0.12408(15) 0.0464(7) Uani 1 1 d . . .
O3 O 0.1742(3) -0.0303(7) 0.1776(3) 0.0985(15) Uani 1 1 d U . .
O4 O 0.35385(16) 0.1655(3) 0.26920(14) 0.0376(6) Uani 1 1 d . . .
O5 O 0.2589(2) 0.3183(5) 0.1977(2) 0.0626(10) Uani 1 1 d . . .
O6 O 0.44322(16) 0.3715(3) 0.23374(13) 0.0343(6) Uani 1 1 d . . .
O7 O 0.5226(2) 0.4030(4) 0.34890(16) 0.0588(10) Uani 1 1 d . . .
O8 O 0.56329(14) 0.2250(3) 0.21455(12) 0.0308(5) Uani 1 1 d . . .
O9 O 0.53805(17) 0.3228(4) 0.10839(15) 0.0439(7) Uani 1 1 d . . .
O10 O 0.23179(13) 0.8846(3) 0.50883(13) 0.0292(5) Uani 1 1 d . . .
O11 O 0.25768(15) 0.8378(3) 0.38518(14) 0.0358(6) Uani 1 1 d . . .
O12 O 0.35754(18) 0.8047(4) 0.36080(18) 0.0523(8) Uani 1 1 d . . .
O13 O 0.39592(14) 0.6739(3) 0.52322(14) 0.0332(5) Uani 1 1 d . . .
O14 O 0.36215(19) 0.4793(4) 0.44858(19) 0.0548(9) Uani 1 1 d . . .
O15 O 0.31007(13) 0.4608(3) 0.57170(13) 0.0299(5) Uani 1 1 d . . .
O16 O 0.43720(15) 0.4413(3) 0.64046(14) 0.0351(6) Uani 1 1 d . . .
O17 O 0.23437(14) 0.6122(3) 0.63690(12) 0.0299(5) Uani 1 1 d . . .
O18 O 0.11984(16) 0.5029(3) 0.57415(15) 0.0414(7) Uani 1 1 d . . .
C1 C 0.6234(2) -0.3433(5) 0.02594(19) 0.0341(8) Uani 1 1 d . . .
H1 H 0.6118 -0.2661 -0.0116 0.041 Uiso 1 1 calc R . .
C2 C 0.6864(2) -0.4432(5) 0.0259(2) 0.0433(10) Uani 1 1 d . . .
H2A H 0.6964 -0.5249 0.0604 0.052 Uiso 1 1 calc R . .
H2B H 0.6688 -0.4891 -0.0213 0.052 Uiso 1 1 calc R . .
C3 C 0.7601(3) -0.3592(7) 0.0441(3) 0.0579(13) Uani 1 1 d . . .
H3A H 0.7519 -0.2858 0.0065 0.069 Uiso 1 1 calc R . .
H3B H 0.7998 -0.4304 0.0464 0.069 Uiso 1 1 calc R . .
C4 C 0.7875(3) -0.2784(7) 0.1140(3) 0.0628(14) Uani 1 1 d . . .
H4A H 0.8334 -0.2187 0.1227 0.075 Uiso 1 1 calc R . .
H4B H 0.8015 -0.3522 0.1525 0.075 Uiso 1 1 calc R . .
C5 C 0.7241(2) -0.1749(6) 0.1131(3) 0.0495(11) Uani 1 1 d . . .
H5A H 0.7419 -0.1257 0.1596 0.059 Uiso 1 1 calc R . .
H5B H 0.7134 -0.0961 0.0772 0.059 Uiso 1 1 calc R . .
C6 C 0.6513(2) -0.2611(5) 0.09688(19) 0.0348(8) Uani 1 1 d . . .
H6 H 0.6626 -0.3373 0.1347 0.042 Uiso 1 1 calc R . .
C7 C 0.5689(2) -0.1534(4) 0.14620(18) 0.0303(7) Uani 1 1 d . . .
C8 C 0.4888(2) -0.0011(4) 0.18285(19) 0.0294(7) Uani 1 1 d . . .
H8 H 0.5226 -0.0438 0.2302 0.035 Uiso 1 1 calc R . .
C9 C 0.3835(2) -0.0279(4) 0.20780(19) 0.0328(8) Uani 1 1 d . . .
H9 H 0.4194 -0.0703 0.2545 0.039 Uiso 1 1 calc R . .
C10 C 0.3076(2) -0.1042(5) 0.1831(2) 0.0410(9) Uani 1 1 d . . .
H10A H 0.3117 -0.2083 0.1694 0.049 Uiso 1 1 calc R . .
H10B H 0.2928 -0.1075 0.2221 0.049 Uiso 1 1 calc R . .
C11 C 0.1827(3) -0.0009(7) 0.1257(3) 0.0641(15) Uani 1 1 d . . .
C12 C 0.1276(3) 0.0818(11) 0.0616(4) 0.090(2) Uani 1 1 d . . .
H12A H 0.0877 0.1271 0.0713 0.135 Uiso 1 1 calc R . .
H12B H 0.1044 0.0121 0.0220 0.135 Uiso 1 1 calc R . .
H12C H 0.1548 0.1602 0.0497 0.135 Uiso 1 1 calc R . .
C13 C 0.3782(2) 0.1413(4) 0.21532(19) 0.0306(7) Uani 1 1 d . . .
H13 H 0.3406 0.1856 0.1697 0.037 Uiso 1 1 calc R . .
C14 C 0.2914(3) 0.2542(5) 0.2527(3) 0.0450(10) Uani 1 1 d . . .
C15 C 0.2684(3) 0.2535(6) 0.3109(3) 0.0577(13) Uani 1 1 d . . .
H15A H 0.2264 0.3242 0.3000 0.086 Uiso 1 1 calc R . .
H15B H 0.3119 0.2829 0.3550 0.086 Uiso 1 1 calc R . .
H15C H 0.2516 0.1530 0.3159 0.086 Uiso 1 1 calc R . .
C16 C 0.4550(2) 0.2124(4) 0.23836(19) 0.0281(7) Uani 1 1 d . . .
H16 H 0.4907 0.1818 0.2875 0.034 Uiso 1 1 calc R . .
C17 C 0.4771(2) 0.4541(5) 0.2939(2) 0.0372(8) Uani 1 1 d . . .
C18 C 0.4493(2) 0.6095(5) 0.2797(2) 0.0394(9) Uani 1 1 d . . .
H18A H 0.4454 0.6499 0.3209 0.059 Uiso 1 1 calc R . .
H18B H 0.3990 0.6118 0.2389 0.059 Uiso 1 1 calc R . .
H18C H 0.4851 0.6702 0.2698 0.059 Uiso 1 1 calc R . .
C19 C 0.4860(2) 0.1693(4) 0.18752(18) 0.0289(7) Uani 1 1 d . . .
H19 H 0.4537 0.2127 0.1400 0.035 Uiso 1 1 calc R . .
C20 C 0.5836(2) 0.2940(4) 0.16896(19) 0.0332(8) Uani 1 1 d . . .
C21 C 0.6651(2) 0.3322(6) 0.2024(2) 0.0430(9) Uani 1 1 d . . .
H21A H 0.6829 0.3428 0.1661 0.064 Uiso 1 1 calc R . .
H21B H 0.6940 0.2527 0.2352 0.064 Uiso 1 1 calc R . .
H21C H 0.6728 0.4265 0.2281 0.064 Uiso 1 1 calc R . .
C22 C -0.0226(2) 1.1672(5) 0.5940(2) 0.0344(8) Uani 1 1 d . . .
H22 H -0.0609 1.0860 0.5715 0.041 Uiso 1 1 calc R . .
C23 C -0.0514(2) 1.2673(5) 0.6359(2) 0.0409(9) Uani 1 1 d . . .
H23A H -0.0166 1.3536 0.6551 0.049 Uiso 1 1 calc R . .
H23B H -0.1026 1.3063 0.6040 0.049 Uiso 1 1 calc R . .
C24 C -0.0557(3) 1.1841(6) 0.6951(2) 0.0500(11) Uani 1 1 d . . .
H24A H -0.0939 1.1030 0.6757 0.060 Uiso 1 1 calc R . .
H24B H -0.0727 1.2527 0.7219 0.060 Uiso 1 1 calc R . .
C25 C 0.0208(3) 1.1181(8) 0.7440(2) 0.0590(14) Uani 1 1 d . . .
H25A H 0.0163 1.0621 0.7822 0.071 Uiso 1 1 calc R . .
H25B H 0.0585 1.1993 0.7656 0.071 Uiso 1 1 calc R . .
C26 C 0.0482(3) 1.0134(6) 0.7029(2) 0.0475(11) Uani 1 1 d . . .
H26A H 0.0991 0.9731 0.7349 0.057 Uiso 1 1 calc R . .
H26B H 0.0124 0.9283 0.6843 0.057 Uiso 1 1 calc R . .
C27 C 0.05292(19) 1.0950(5) 0.64274(19) 0.0315(7) Uani 1 1 d . . .
H27 H 0.0919 1.1760 0.6631 0.038 Uiso 1 1 calc R . .
C28 C 0.1486(2) 0.9875(4) 0.60745(18) 0.0282(7) Uani 1 1 d . . .
C29 C 0.22825(19) 0.8328(4) 0.57148(19) 0.0274(7) Uani 1 1 d . . .
H29 H 0.2708 0.8783 0.6138 0.033 Uiso 1 1 calc R . .
C30 C 0.30432(19) 0.8564(4) 0.51065(19) 0.0296(7) Uani 1 1 d . . .
H30 H 0.3447 0.9059 0.5532 0.035 Uiso 1 1 calc R . .
C31 C 0.3040(2) 0.9254(5) 0.4462(2) 0.0350(8) Uani 1 1 d . . .
H31A H 0.2837 1.0284 0.4403 0.042 Uiso 1 1 calc R . .
H31B H 0.3569 0.9307 0.4516 0.042 Uiso 1 1 calc R . .
C32 C 0.2930(2) 0.7783(5) 0.3487(2) 0.0396(9) Uani 1 1 d . . .
C33 C 0.2387(3) 0.6776(6) 0.2912(2) 0.0472(10) Uani 1 1 d . . .
H33A H 0.2020 0.7385 0.2526 0.071 Uiso 1 1 calc R . .
H33B H 0.2114 0.6139 0.3100 0.071 Uiso 1 1 calc R . .
H33C H 0.2676 0.6149 0.2735 0.071 Uiso 1 1 calc R . .
C34 C 0.31962(18) 0.6899(4) 0.51549(19) 0.0276(7) Uani 1 1 d . . .
H34 H 0.2831 0.6406 0.4708 0.033 Uiso 1 1 calc R . .
C35 C 0.4104(2) 0.5629(5) 0.4878(2) 0.0402(9) Uani 1 1 d . . .
C36 C 0.4928(3) 0.5620(6) 0.5035(3) 0.0520(12) Uani 1 1 d . . .
H36A H 0.5235 0.5257 0.5516 0.078 Uiso 1 1 calc R . .
H36B H 0.5089 0.6635 0.4991 0.078 Uiso 1 1 calc R . .
H36C H 0.5002 0.4961 0.4701 0.078 Uiso 1 1 calc R . .
C37 C 0.31224(19) 0.6201(4) 0.57719(19) 0.0287(7) Uani 1 1 d . . .
H37 H 0.3553 0.6525 0.6226 0.034 Uiso 1 1 calc R . .
C38 C 0.3770(2) 0.3832(4) 0.60440(19) 0.0302(7) Uani 1 1 d . . .
C39 C 0.3623(2) 0.2227(4) 0.5870(2) 0.0389(9) Uani 1 1 d . . .
H39A H 0.4102 0.1670 0.6102 0.058 Uiso 1 1 calc R . .
H39B H 0.3411 0.2095 0.5359 0.058 Uiso 1 1 calc R . .
H39C H 0.3258 0.1854 0.6033 0.058 Uiso 1 1 calc R . .
C40 C 0.23692(19) 0.6655(4) 0.57442(18) 0.0268(7) Uani 1 1 d . . .
H40 H 0.1943 0.6199 0.5321 0.032 Uiso 1 1 calc R . .
C41 C 0.1731(2) 0.5336(4) 0.6300(2) 0.0335(8) Uani 1 1 d . . .
C42 C 0.1804(3) 0.4901(6) 0.7003(2) 0.0488(11) Uani 1 1 d . . .
H42A H 0.1295 0.4785 0.6979 0.073 Uiso 1 1 calc R . .
H42B H 0.2084 0.5678 0.7347 0.073 Uiso 1 1 calc R . .
H42C H 0.2082 0.3954 0.7148 0.073 Uiso 1 1 calc R . .
C43 C 0.3961(3) 0.6046(6) 0.0851(2) 0.0465(10) Uani 1 1 d . . .
H43A H 0.4097 0.6916 0.1173 0.056 Uiso 1 1 calc R . .
H43B H 0.4390 0.5329 0.1042 0.056 Uiso 1 1 calc R . .
Cl1 Cl 0.38218(7) 0.66416(15) 0.00125(6) 0.0532(3) Uani 1 1 d . . .
Cl2 Cl 0.31344(8) 0.51915(16) 0.08172(7) 0.0602(3) Uani 1 1 d . . .
C44 C 0.1441(3) 0.2234(6) 0.4684(2) 0.0461(10) Uani 1 1 d . . .
H44A H 0.1471 0.2897 0.5069 0.055 Uiso 1 1 calc R . .
H44B H 0.1763 0.1347 0.4900 0.055 Uiso 1 1 calc R . .
Cl3 Cl 0.17937(7) 0.31778(16) 0.41726(6) 0.0541(3) Uani 1 1 d . . .
Cl4 Cl 0.04866(7) 0.16583(15) 0.41841(7) 0.0541(3) Uani 1 1 d . . .
C45 C 0.1176(17) 0.571(4) 0.1004(11) 0.065(6) Uani 0.17 1 d PDU A 1
H45A H 0.1099 0.6770 0.1012 0.078 Uiso 0.17 1 d PR A 1
H45B H 0.1701 0.5500 0.1315 0.078 Uiso 0.17 1 d PR A 1
Cl5 Cl 0.0979(8) 0.5129(19) 0.0141(7) 0.088(4) Uani 0.17 1 d PDU A 1
Cl6 Cl 0.0587(6) 0.4749(17) 0.1299(5) 0.091(3) Uani 0.17 1 d PDU A 1
C45' C 0.1265(10) 0.542(4) 0.0967(12) 0.064(6) Uani 0.17 1 d PDU B 2
H45C H 0.1669 0.6075 0.1001 0.077 Uiso 0.17 1 d PR B 2
H45D H 0.1482 0.4674 0.1327 0.077 Uiso 0.17 1 d PR B 2
Cl5' Cl 0.0863(8) 0.4524(11) 0.0138(6) 0.063(3) Uani 0.17 1 d PDU B 2
Cl6' Cl 0.0584(5) 0.6435(12) 0.1119(4) 0.073(2) Uani 0.17 1 d PDU B 2
C46 C 0.0543(8) 0.0971(16) 0.2381(9) 0.031(4) Uani 0.17 1 d PDU C 3
H46A H 0.0754 0.1018 0.2900 0.037 Uiso 0.17 1 calc PR C 3
H46B H 0.0868 0.0295 0.2262 0.037 Uiso 0.17 1 calc PR C 3
Cl7 Cl 0.0546(5) 0.2764(10) 0.2046(6) 0.076(2) Uani 0.17 1 d PDU C 3
Cl8 Cl -0.0397(8) 0.0267(18) 0.2020(9) 0.135(5) Uani 0.17 1 d PDU C 3
O19 O 0.8308(6) 0.2345(14) 0.1432(5) 0.101(3) Uani 0.50 1 d PU . .

loop_
_atom_site_aniso_label
_atom_site_aniso_U_11
_atom_site_aniso_U_22
_atom_site_aniso_U_33
_atom_site_aniso_U_23
_atom_site_aniso_U_13
_atom_site_aniso_U_12
S1 0.0498(6) 0.0458(6) 0.0351(5) 0.0129(4) 0.0203(4) 0.0190(5)
S2 0.0257(4) 0.0347(5) 0.0423(5) -0.0096(4) 0.0118(4) -0.0017(4)
N1 0.0407(17) 0.0374(19) 0.0335(16) -0.0036(14) 0.0158(14) -0.0032(15)
N2 0.0434(18) 0.0359(18) 0.0247(14) 0.0023(13) 0.0126(13) 0.0118(15)
N3 0.0389(16) 0.0294(16) 0.0249(14) 0.0017(12) 0.0108(12) 0.0089(13)
N4 0.0313(15) 0.0388(18) 0.0373(17) 0.0005(14) 0.0143(13) 0.0026(14)
N5 0.0220(13) 0.0333(17) 0.0383(17) -0.0088(13) 0.0097(12) 0.0011(12)
N6 0.0243(13) 0.0274(15) 0.0323(15) -0.0037(12) 0.0109(12) 0.0008(12)
O1 0.0328(13) 0.0281(13) 0.0305(13) -0.0023(10) 0.0099(10) 0.0004(11)
O2 0.0339(14) 0.061(2) 0.0400(15) 0.0008(14) 0.0121(12) 0.0044(14)
O3 0.094(2) 0.105(2) 0.106(2) 0.0105(17) 0.0538(17) 0.0049(17)
O4 0.0450(15) 0.0359(14) 0.0367(14) 0.0023(12) 0.0225(12) 0.0061(13)
O5 0.066(2) 0.066(2) 0.071(2) 0.022(2) 0.0435(19) 0.029(2)
O6 0.0414(14) 0.0227(13) 0.0306(13) 0.0004(10) 0.0087(11) 0.0039(11)
O7 0.073(2) 0.0323(16) 0.0361(16) -0.0018(13) -0.0071(15) 0.0004(16)
O8 0.0315(12) 0.0313(13) 0.0257(12) 0.0010(10) 0.0092(10) -0.0020(11)
O9 0.0463(16) 0.0465(17) 0.0332(15) 0.0048(13) 0.0126(13) -0.0059(14)
O10 0.0229(11) 0.0292(13) 0.0340(13) 0.0011(10) 0.0114(10) 0.0035(10)
O11 0.0326(13) 0.0388(15) 0.0369(14) -0.0018(12) 0.0163(11) -0.0027(12)
O12 0.0439(17) 0.063(2) 0.062(2) -0.0135(17) 0.0343(16) -0.0092(16)
O13 0.0251(11) 0.0327(14) 0.0422(14) -0.0034(11) 0.0153(11) 0.0024(11)
O14 0.0497(18) 0.051(2) 0.072(2) -0.0224(17) 0.0345(17) -0.0034(16)
O15 0.0245(11) 0.0218(12) 0.0376(13) 0.0005(10) 0.0087(10) 0.0016(10)
O16 0.0295(13) 0.0321(14) 0.0370(14) 0.0013(11) 0.0087(11) 0.0016(11)
O17 0.0299(12) 0.0313(13) 0.0267(12) 0.0002(10) 0.0108(10) 0.0010(11)
O18 0.0362(14) 0.0430(16) 0.0406(15) 0.0037(12) 0.0131(12) -0.0075(13)
C1 0.0367(18) 0.035(2) 0.0280(17) -0.0030(15) 0.0116(15) 0.0022(16)
C2 0.044(2) 0.045(2) 0.041(2) -0.0020(18) 0.0194(18) 0.0111(19)
C3 0.048(3) 0.067(3) 0.065(3) 0.008(3) 0.031(2) 0.015(2)
C4 0.032(2) 0.074(4) 0.069(3) -0.001(3) 0.011(2) 0.001(2)
C5 0.037(2) 0.050(3) 0.048(2) -0.015(2) 0.0068(19) -0.006(2)
C6 0.0305(17) 0.038(2) 0.0298(17) -0.0023(15) 0.0075(14) 0.0085(16)
C7 0.0286(16) 0.0299(18) 0.0268(16) -0.0017(14) 0.0073(13) 0.0003(14)
C8 0.0336(18) 0.0256(17) 0.0272(16) 0.0015(13) 0.0120(14) 0.0023(14)
C9 0.0392(19) 0.0297(19) 0.0283(17) 0.0043(14) 0.0139(15) 0.0011(16)
C10 0.043(2) 0.036(2) 0.044(2) -0.0019(18) 0.0196(18) -0.0013(18)
C11 0.049(3) 0.075(4) 0.075(4) 0.013(3) 0.034(3) 0.005(3)
C12 0.044(3) 0.136(7) 0.090(5) 0.017(5) 0.030(3) 0.017(4)
C13 0.0338(17) 0.0306(19) 0.0273(17) 0.0003(13) 0.0135(14) 0.0012(15)
C14 0.052(2) 0.034(2) 0.061(3) 0.002(2) 0.036(2) 0.0057(19)
C15 0.083(4) 0.047(3) 0.069(3) 0.002(2) 0.057(3) 0.010(3)
C16 0.0338(17) 0.0192(16) 0.0294(17) 0.0026(13) 0.0125(14) 0.0032(14)
C17 0.045(2) 0.0302(19) 0.035(2) -0.0036(16) 0.0167(17) -0.0043(17)
C18 0.044(2) 0.0288(19) 0.044(2) -0.0011(17) 0.0177(18) 0.0019(18)
C19 0.0353(18) 0.0235(16) 0.0263(16) 0.0012(13) 0.0124(14) 0.0024(15)
C20 0.0358(19) 0.0303(19) 0.0309(18) -0.0018(15) 0.0125(15) 0.0001(16)
C21 0.0342(19) 0.048(2) 0.044(2) 0.0049(19) 0.0154(17) -0.0027(19)
C22 0.0262(16) 0.0339(19) 0.040(2) -0.0029(16) 0.0118(15) 0.0044(15)
C23 0.0328(18) 0.045(2) 0.043(2) -0.0039(18) 0.0152(17) 0.0096(18)
C24 0.042(2) 0.063(3) 0.048(2) -0.008(2) 0.023(2) 0.005(2)
C25 0.051(3) 0.088(4) 0.040(2) 0.000(2) 0.022(2) 0.014(3)
C26 0.045(2) 0.056(3) 0.038(2) 0.0067(19) 0.0164(18) 0.012(2)
C27 0.0220(15) 0.0344(19) 0.0336(18) -0.0047(15) 0.0084(13) 0.0035(15)
C28 0.0266(16) 0.0275(18) 0.0278(16) 0.0024(13) 0.0096(14) 0.0026(14)
C29 0.0219(15) 0.0280(17) 0.0303(17) -0.0004(14) 0.0098(13) 0.0020(13)
C30 0.0245(15) 0.0269(18) 0.0366(18) -0.0031(14) 0.0130(14) -0.0015(14)
C31 0.0349(18) 0.032(2) 0.039(2) -0.0033(15) 0.0174(16) -0.0059(16)
C32 0.043(2) 0.041(2) 0.042(2) 0.0001(17) 0.0253(18) -0.0027(18)
C33 0.053(2) 0.047(3) 0.046(2) -0.004(2) 0.027(2) -0.007(2)
C34 0.0214(14) 0.0242(17) 0.0366(18) -0.0040(13) 0.0124(13) 0.0020(13)
C35 0.040(2) 0.040(2) 0.047(2) -0.0011(18) 0.0249(18) 0.0082(18)
C36 0.040(2) 0.057(3) 0.069(3) 0.000(2) 0.033(2) 0.011(2)
C37 0.0249(15) 0.0203(16) 0.0360(18) -0.0050(13) 0.0092(14) 0.0018(13)
C38 0.0320(17) 0.0235(17) 0.0354(18) 0.0011(14) 0.0154(15) 0.0035(14)
C39 0.0374(19) 0.0240(18) 0.051(2) -0.0015(16) 0.0155(17) 0.0031(16)
C40 0.0239(15) 0.0242(16) 0.0293(16) -0.0005(13) 0.0092(13) -0.0012(13)
C41 0.0382(19) 0.0259(18) 0.0371(19) 0.0018(15) 0.0174(16) -0.0022(16)
C42 0.066(3) 0.046(3) 0.040(2) -0.0058(19) 0.029(2) -0.011(2)
C43 0.043(2) 0.047(2) 0.042(2) -0.008(2) 0.0126(18) -0.005(2)
Cl1 0.0548(6) 0.0509(6) 0.0564(7) 0.0048(5) 0.0269(5) 0.0028(5)
Cl2 0.0596(7) 0.0663(8) 0.0530(7) -0.0041(6) 0.0234(6) -0.0188(6)
C44 0.048(2) 0.053(3) 0.043(2) 0.009(2) 0.0255(19) 0.013(2)
Cl3 0.0500(6) 0.0641(8) 0.0501(6) 0.0090(5) 0.0240(5) -0.0010(6)
Cl4 0.0524(6) 0.0508(7) 0.0661(7) -0.0028(6) 0.0326(6) -0.0032(5)
C45 0.053(8) 0.066(9) 0.067(8) -0.007(7) 0.018(6) 0.012(7)
Cl5 0.059(5) 0.104(8) 0.097(6) 0.027(6) 0.032(4) 0.007(6)
Cl6 0.068(5) 0.138(7) 0.092(5) -0.010(5) 0.058(4) -0.001(5)
C45' 0.053(8) 0.065(9) 0.071(8) -0.001(7) 0.024(6) 0.015(7)
Cl5' 0.078(6) 0.050(5) 0.064(4) 0.012(4) 0.034(4) 0.005(4)
Cl6' 0.054(4) 0.083(5) 0.056(4) -0.023(4) 0.002(3) 0.014(4)
C46 0.035(8) 0.035(8) 0.034(8) -0.005(7) 0.027(7) -0.005(7)
Cl7 0.057(4) 0.074(5) 0.098(6) -0.013(4) 0.036(4) 0.006(4)
Cl8 0.134(6) 0.135(6) 0.134(6) 0.004(2) 0.059(3) -0.003(2)
O19 0.085(6) 0.116(7) 0.072(5) 0.022(5) 0.007(4) -0.022(5)

loop_
_atom_type_symbol
_atom_type_description
_atom_type_scat_dispersion_real
_atom_type_scat_dispersion_imag
_atom_type_scat_source
C C 0.0033 0.0016 'International Tables Vol C Tables 4.2.6.8 and 6.1.1.4'
H H 0.0000 0.0000 'International Tables Vol C Tables 4.2.6.8 and 6.1.1.4'
N N 0.0061 0.0033 'International Tables Vol C Tables 4.2.6.8 and 6.1.1.4'
O O 0.0106 0.0060 'International Tables Vol C Tables 4.2.6.8 and 6.1.1.4'
S S 0.1246 0.1234 'International Tables Vol C Tables 4.2.6.8 and 6.1.1.4'
Cl Cl 0.1484 0.1585 'International Tables Vol C Tables 4.2.6.8 and 6.1.1.4'

loop_
_geom_angle_atom_site_label_1
_geom_angle_atom_site_label_2
_geom_angle_atom_site_label_3
_geom_angle
_geom_angle_site_symmetry_1
_geom_angle_site_symmetry_3
_geom_angle_publ_flag
C1 N1 H1C 109.9 . . ?
C1 N1 H1D 107.7 . . ?
H1C N1 H1D 92.8 . . ?
C7 N2 C6 125.2(3) . . ?
C7 N2 H2C 110.8 . . ?
C6 N2 H2C 124.0 . . ?
C7 N3 C8 122.7(3) . . ?
C7 N3 H3C 122.9 . . ?
C8 N3 H3C 113.9 . . ?
C22 N4 H4C 108.7 . . ?
C22 N4 H4D 121.1 . . ?
H4C N4 H4D 104.1 . . ?
C28 N5 C27 126.0(3) . . ?
C28 N5 H5C 116.6 . . ?
C27 N5 H5C 117.4 . . ?
C28 N6 C29 124.3(3) . . ?
C28 N6 H6C 116.2 . . ?
C29 N6 H6C 119.5 . . ?
C9 O1 C8 112.0(3) . . ?
C11 O2 C10 117.3(4) . . ?
C14 O4 C13 117.4(3) . . ?
C17 O6 C16 118.5(3) . . ?
C20 O8 C19 117.6(3) . . ?
C30 O10 C29 112.0(3) . . ?
C32 O11 C31 116.8(3) . . ?
C35 O13 C34 118.4(3) . . ?
C38 O15 C37 118.6(3) . . ?
C41 O17 C40 118.2(3) . . ?
N1 C1 C2 110.0(3) . . ?
N1 C1 C6 113.4(3) . . ?
C2 C1 C6 110.3(3) . . ?
N1 C1 H1 107.7 . . ?
C2 C1 H1 107.6 . . ?
C6 C1 H1 107.7 . . ?
C3 C2 C1 112.7(4) . . ?
C3 C2 H2A 109.0 . . ?
C1 C2 H2A 109.0 . . ?
C3 C2 H2B 109.0 . . ?
C1 C2 H2B 109.0 . . ?
H2A C2 H2B 107.8 . . ?
C2 C3 C4 111.5(4) . . ?
C2 C3 H3A 109.3 . . ?
C4 C3 H3A 109.3 . . ?
C2 C3 H3B 109.3 . . ?
C4 C3 H3B 109.3 . . ?
H3A C3 H3B 108.0 . . ?
C3 C4 C5 110.1(4) . . ?
C3 C4 H4A 109.6 . . ?
C5 C4 H4A 109.6 . . ?
C3 C4 H4B 109.6 . . ?
C5 C4 H4B 109.6 . . ?
H4A C4 H4B 108.2 . . ?
C6 C5 C4 111.5(4) . . ?
C6 C5 H5A 109.3 . . ?
C4 C5 H5A 109.3 . . ?
C6 C5 H5B 109.3 . . ?
C4 C5 H5B 109.3 . . ?
H5A C5 H5B 108.0 . . ?
N2 C6 C5 111.6(4) . . ?
N2 C6 C1 109.5(3) . . ?
C5 C6 C1 110.6(3) . . ?
N2 C6 H6 108.3 . . ?
C5 C6 H6 108.3 . . ?
C1 C6 H6 108.3 . . ?
N2 C7 N3 112.3(3) . . ?
N2 C7 S1 123.5(3) . . ?
N3 C7 S1 124.1(3) . . ?
N3 C8 O1 108.9(3) . . ?
N3 C8 C19 109.9(3) . . ?
O1 C8 C19 107.8(3) . . ?
N3 C8 H8 110.1 . . ?
O1 C8 H8 110.1 . . ?
C19 C8 H8 110.1 . . ?
O1 C9 C10 108.9(3) . . ?
O1 C9 C13 108.8(3) . . ?
C10 C9 C13 112.6(3) . . ?
O1 C9 H9 108.8 . . ?
C10 C9 H9 108.8 . . ?
C13 C9 H9 108.8 . . ?
O2 C10 C9 111.0(3) . . ?
O2 C10 H10A 109.4 . . ?
C9 C10 H10A 109.4 . . ?
O2 C10 H10B 109.4 . . ?
C9 C10 H10B 109.4 . . ?
H10A C10 H10B 108.0 . . ?
O3 C11 O2 120.9(5) . . ?
O3 C11 C12 126.5(6) . . ?
O2 C11 C12 112.2(5) . . ?
C11 C12 H12A 109.5 . . ?
C11 C12 H12B 109.5 . . ?
H12A C12 H12B 109.5 . . ?
C11 C12 H12C 109.5 . . ?
H12A C12 H12C 109.5 . . ?
H12B C12 H12C 109.5 . . ?
O4 C13 C16 108.4(3) . . ?
O4 C13 C9 107.0(3) . . ?
C16 C13 C9 110.5(3) . . ?
O4 C13 H13 110.3 . . ?
C16 C13 H13 110.3 . . ?
C9 C13 H13 110.3 . . ?
O5 C14 O4 123.7(4) . . ?
O5 C14 C15 125.6(4) . . ?
O4 C14 C15 110.6(4) . . ?
C14 C15 H15A 109.5 . . ?
C14 C15 H15B 109.5 . . ?
H15A C15 H15B 109.5 . . ?
C14 C15 H15C 109.5 . . ?
H15A C15 H15C 109.5 . . ?
H15B C15 H15C 109.5 . . ?
O6 C16 C13 106.9(3) . . ?
O6 C16 C19 108.0(3) . . ?
C13 C16 C19 108.9(3) . . ?
O6 C16 H16 111.0 . . ?
C13 C16 H16 111.0 . . ?
C19 C16 H16 111.0 . . ?
O7 C17 O6 122.9(4) . . ?
O7 C17 C18 127.2(4) . . ?
O6 C17 C18 109.8(3) . . ?
C17 C18 H18A 109.5 . . ?
C17 C18 H18B 109.5 . . ?
H18A C18 H18B 109.5 . . ?
C17 C18 H18C 109.5 . . ?
H18A C18 H18C 109.5 . . ?
H18B C18 H18C 109.5 . . ?
O8 C19 C16 108.2(3) . . ?
O8 C19 C8 107.9(3) . . ?
C16 C19 C8 109.8(3) . . ?
O8 C19 H19 110.3 . . ?
C16 C19 H19 110.3 . . ?
C8 C19 H19 110.3 . . ?
O9 C20 O8 122.8(4) . . ?
O9 C20 C21 125.8(4) . . ?
O8 C20 C21 111.4(3) . . ?
C20 C21 H21A 109.5 . . ?
C20 C21 H21B 109.5 . . ?
H21A C21 H21B 109.5 . . ?
C20 C21 H21C 109.5 . . ?
H21A C21 H21C 109.5 . . ?
H21B C21 H21C 109.5 . . ?
N4 C22 C27 111.9(3) . . ?
N4 C22 C23 109.9(3) . . ?
C27 C22 C23 110.6(3) . . ?
N4 C22 H22 108.1 . . ?
C27 C22 H22 108.1 . . ?
C23 C22 H22 108.1 . . ?
C24 C23 C22 111.6(4) . . ?
C24 C23 H23A 109.3 . . ?
C22 C23 H23A 109.3 . . ?
C24 C23 H23B 109.3 . . ?
C22 C23 H23B 109.3 . . ?
H23A C23 H23B 108.0 . . ?
C23 C24 C25 111.2(4) . . ?
C23 C24 H24A 109.4 . . ?
C25 C24 H24A 109.4 . . ?
C23 C24 H24B 109.4 . . ?
C25 C24 H24B 109.4 . . ?
H24A C24 H24B 108.0 . . ?
C24 C25 C26 109.9(4) . . ?
C24 C25 H25A 109.7 . . ?
C26 C25 H25A 109.7 . . ?
C24 C25 H25B 109.7 . . ?
C26 C25 H25B 109.7 . . ?
H25A C25 H25B 108.2 . . ?
C27 C26 C25 110.7(4) . . ?
C27 C26 H26A 109.5 . . ?
C25 C26 H26A 109.5 . . ?
C27 C26 H26B 109.5 . . ?
C25 C26 H26B 109.5 . . ?
H26A C26 H26B 108.1 . . ?
N5 C27 C26 111.0(4) . . ?
N5 C27 C22 109.8(3) . . ?
C26 C27 C22 111.9(3) . . ?
N5 C27 H27 108.0 . . ?
C26 C27 H27 108.0 . . ?
C22 C27 H27 108.0 . . ?
N6 C28 N5 113.3(3) . . ?
N6 C28 S2 124.1(3) . . ?
N5 C28 S2 122.6(3) . . ?
N6 C29 O10 108.7(3) . . ?
N6 C29 C40 111.6(3) . . ?
O10 C29 C40 108.0(3) . . ?
N6 C29 H29 109.5 . . ?
O10 C29 H29 109.5 . . ?
C40 C29 H29 109.5 . . ?
O10 C30 C31 107.7(3) . . ?
O10 C30 C34 109.9(3) . . ?
C31 C30 C34 112.8(3) . . ?
O10 C30 H30 108.8 . . ?
C31 C30 H30 108.8 . . ?
C34 C30 H30 108.8 . . ?
O11 C31 C30 110.0(3) . . ?
O11 C31 H31A 109.7 . . ?
C30 C31 H31A 109.7 . . ?
O11 C31 H31B 109.7 . . ?
C30 C31 H31B 109.7 . . ?
H31A C31 H31B 108.2 . . ?
O12 C32 O11 123.9(4) . . ?
O12 C32 C33 126.0(4) . . ?
O11 C32 C33 110.1(3) . . ?
C32 C33 H33A 109.5 . . ?
C32 C33 H33B 109.5 . . ?
H33A C33 H33B 109.5 . . ?
C32 C33 H33C 109.5 . . ?
H33A C33 H33C 109.5 . . ?
H33B C33 H33C 109.5 . . ?
O13 C34 C37 110.8(3) . . ?
O13 C34 C30 105.7(3) . . ?
C37 C34 C30 111.9(3) . . ?
O13 C34 H34 109.5 . . ?
C37 C34 H34 109.5 . . ?
C30 C34 H34 109.5 . . ?
O14 C35 O13 123.2(4) . . ?
O14 C35 C36 126.0(4) . . ?
O13 C35 C36 110.7(4) . . ?
C35 C36 H36A 109.5 . . ?
C35 C36 H36B 109.5 . . ?
H36A C36 H36B 109.5 . . ?
C35 C36 H36C 109.5 . . ?
H36A C36 H36C 109.5 . . ?
H36B C36 H36C 109.5 . . ?
O15 C37 C40 105.8(3) . . ?
O15 C37 C34 110.6(3) . . ?
C40 C37 C34 108.9(3) . . ?
O15 C37 H37 110.5 . . ?
C40 C37 H37 110.5 . . ?
C34 C37 H37 110.5 . . ?
O16 C38 O15 123.3(3) . . ?
O16 C38 C39 127.3(3) . . ?
O15 C38 C39 109.4(3) . . ?
C38 C39 H39A 109.5 . . ?
C38 C39 H39B 109.5 . . ?
H39A C39 H39B 109.5 . . ?
C38 C39 H39C 109.5 . . ?
H39A C39 H39C 109.5 . . ?
H39B C39 H39C 109.5 . . ?
O17 C40 C37 108.2(3) . . ?
O17 C40 C29 108.7(3) . . ?
C37 C40 C29 111.1(3) . . ?
O17 C40 H40 109.6 . . ?
C37 C40 H40 109.6 . . ?
C29 C40 H40 109.6 . . ?
O18 C41 O17 124.3(3) . . ?
O18 C41 C42 125.4(4) . . ?
O17 C41 C42 110.3(3) . . ?
C41 C42 H42A 109.5 . . ?
C41 C42 H42B 109.5 . . ?
H42A C42 H42B 109.5 . . ?
C41 C42 H42C 109.5 . . ?
H42A C42 H42C 109.5 . . ?
H42B C42 H42C 109.5 . . ?
Cl1 C43 Cl2 111.4(2) . . ?
Cl1 C43 H43A 109.4 . . ?
Cl2 C43 H43A 109.4 . . ?
Cl1 C43 H43B 109.4 . . ?
Cl2 C43 H43B 109.4 . . ?
H43A C43 H43B 108.0 . . ?
Cl3 C44 Cl4 112.0(2) . . ?
Cl3 C44 H44A 109.2 . . ?
Cl4 C44 H44A 109.2 . . ?
Cl3 C44 H44B 109.2 . . ?
Cl4 C44 H44B 109.2 . . ?
H44A C44 H44B 107.9 . . ?
Cl6 C45 Cl5 110.3(8) . . ?
Cl6 C45 H45A 110.0 . . ?
Cl5 C45 H45A 110.2 . . ?
Cl6 C45 H45B 109.1 . . ?
Cl5 C45 H45B 108.9 . . ?
H45A C45 H45B 108.2 . . ?
Cl6 C45 H45C 158.0 . . ?
Cl5 C45 H45C 81.8 . . ?
H45A C45 H45C 81.0 . . ?
H45B C45 H45C 48.9 . . ?
Cl6 C45 H45D 69.1 . . ?
Cl5 C45 H45D 101.1 . . ?
H45A C45 H45D 146.0 . . ?
H45B C45 H45D 47.0 . . ?
H45C C45 H45D 91.0 . . ?
C45 Cl6 H45D 38.5 . . ?
Cl6' C45' Cl5' 112.3(8) . . ?
Cl6' C45' H45A 41.6 . . ?
Cl5' C45' H45A 119.6 . . ?
Cl6' C45' H45B 110.5 . . ?
Cl5' C45' H45B 137.2 . . ?
H45A C45' H45B 92.8 . . ?
Cl6' C45' H45C 109.8 . . ?
Cl5' C45' H45C 109.7 . . ?
H45A C45' H45C 69.1 . . ?
H45B C45' H45C 53.7 . . ?
Cl6' C45' H45D 108.5 . . ?
Cl5' C45' H45D 108.5 . . ?
H45A C45' H45D 130.0 . . ?
H45B C45' H45D 56.5 . . ?
H45C C45' H45D 107.9 . . ?
C45' Cl6' H45A 46.0 . . ?
Cl7 C46 Cl8 110.0(8) . . ?
Cl7 C46 H46A 109.7 . . ?
Cl8 C46 H46A 109.7 . . ?
Cl7 C46 H46B 109.7 . . ?
Cl8 C46 H46B 109.7 . . ?
H46A C46 H46B 108.2 . . ?

loop_
_geom_bond_atom_site_label_1
_geom_bond_atom_site_label_2
_geom_bond_distance
_geom_bond_site_symmetry_2
_geom_bond_publ_flag
S1 C7 1.666(4) . ?
S2 C28 1.676(4) . ?
N1 C1 1.475(5) . ?
N1 H1C 1.0222 . ?
N1 H1D 0.8862 . ?
N2 C7 1.337(5) . ?
N2 C6 1.451(5) . ?
N2 H2C 0.9542 . ?
N3 C7 1.372(5) . ?
N3 C8 1.421(5) . ?
N3 H3C 0.9301 . ?
N4 C22 1.461(5) . ?
N4 H4C 1.0239 . ?
N4 H4D 0.9268 . ?
N5 C28 1.351(4) . ?
N5 C27 1.453(5) . ?
N5 H5C 0.8999 . ?
N6 C28 1.344(5) . ?
N6 C29 1.424(4) . ?
N6 H6C 1.0676 . ?
O1 C9 1.415(5) . ?
O1 C8 1.430(4) . ?
O2 C11 1.348(6) . ?
O2 C10 1.437(5) . ?
O3 C11 1.214(7) . ?
O4 C14 1.366(5) . ?
O4 C13 1.438(4) . ?
O5 C14 1.197(6) . ?
O6 C17 1.364(5) . ?
O6 C16 1.440(4) . ?
O7 C17 1.199(5) . ?
O8 C20 1.348(4) . ?
O8 C19 1.446(4) . ?
O9 C20 1.221(5) . ?
O10 C30 1.425(4) . ?
O10 C29 1.438(4) . ?
O11 C32 1.356(5) . ?
O11 C31 1.438(5) . ?
O12 C32 1.195(5) . ?
O13 C35 1.350(5) . ?
O13 C34 1.435(4) . ?
O14 C35 1.202(5) . ?
O15 C38 1.367(4) . ?
O15 C37 1.430(4) . ?
O16 C38 1.201(4) . ?
O17 C41 1.341(5) . ?
O17 C40 1.430(4) . ?
O18 C41 1.211(5) . ?
C1 C2 1.524(6) . ?
C1 C6 1.540(5) . ?
C1 H1 1.0000 . ?
C2 C3 1.516(7) . ?
C2 H2A 0.9900 . ?
C2 H2B 0.9900 . ?
C3 C4 1.517(8) . ?
C3 H3A 0.9900 . ?
C3 H3B 0.9900 . ?
C4 C5 1.541(7) . ?
C4 H4A 0.9900 . ?
C4 H4B 0.9900 . ?
C5 C6 1.519(6) . ?
C5 H5A 0.9900 . ?
C5 H5B 0.9900 . ?
C6 H6 1.0000 . ?
C8 C19 1.531(5) . ?
C8 H8 1.0000 . ?
C9 C10 1.502(6) . ?
C9 C13 1.532(5) . ?
C9 H9 1.0000 . ?
C10 H10A 0.9900 . ?
C10 H10B 0.9900 . ?
C11 C12 1.501(9) . ?
C12 H12A 0.9800 . ?
C12 H12B 0.9800 . ?
C12 H12C 0.9800 . ?
C13 C16 1.498(5) . ?
C13 H13 1.0000 . ?
C14 C15 1.490(6) . ?
C15 H15A 0.9800 . ?
C15 H15B 0.9800 . ?
C15 H15C 0.9800 . ?
C16 C19 1.505(5) . ?
C16 H16 1.0000 . ?
C17 C18 1.475(6) . ?
C18 H18A 0.9800 . ?
C18 H18B 0.9800 . ?
C18 H18C 0.9800 . ?
C19 H19 1.0000 . ?
C20 C21 1.469(5) . ?
C21 H21A 0.9800 . ?
C21 H21B 0.9800 . ?
C21 H21C 0.9800 . ?
C22 C27 1.520(5) . ?
C22 C23 1.536(5) . ?
C22 H22 1.0000 . ?
C23 C24 1.494(7) . ?
C23 H23A 0.9900 . ?
C23 H23B 0.9900 . ?
C24 C25 1.512(7) . ?
C24 H24A 0.9900 . ?
C24 H24B 0.9900 . ?
C25 C26 1.530(7) . ?
C25 H25A 0.9900 . ?
C25 H25B 0.9900 . ?
C26 C27 1.510(6) . ?
C26 H26A 0.9900 . ?
C26 H26B 0.9900 . ?
C27 H27 1.0000 . ?
C29 C40 1.506(5) . ?
C29 H29 1.0000 . ?
C30 C31 1.497(5) . ?
C30 C34 1.515(5) . ?
C30 H30 1.0000 . ?
C31 H31A 0.9900 . ?
C31 H31B 0.9900 . ?
C32 C33 1.508(6) . ?
C33 H33A 0.9800 . ?
C33 H33B 0.9800 . ?
C33 H33C 0.9800 . ?
C34 C37 1.514(5) . ?
C34 H34 1.0000 . ?
C35 C36 1.494(6) . ?
C36 H36A 0.9800 . ?
C36 H36B 0.9800 . ?
C36 H36C 0.9800 . ?
C37 C40 1.505(5) . ?
C37 H37 1.0000 . ?
C38 C39 1.479(5) . ?
C39 H39A 0.9800 . ?
C39 H39B 0.9800 . ?
C39 H39C 0.9800 . ?
C40 H40 1.0000 . ?
C41 C42 1.485(6) . ?
C42 H42A 0.9800 . ?
C42 H42B 0.9800 . ?
C42 H42C 0.9800 . ?
C43 Cl1 1.759(5) . ?
C43 Cl2 1.761(5) . ?
C43 H43A 0.9900 . ?
C43 H43B 0.9900 . ?
C44 Cl3 1.742(5) . ?
C44 Cl4 1.764(5) . ?
C44 H44A 0.9900 . ?
C44 H44B 0.9900 . ?
C45 Cl6 1.764(10) . ?
C45 Cl5 1.772(10) . ?
C45 H45A 0.9600 . ?
C45 H45B 0.9599 . ?
C45 H45C 1.0201 . ?
C45 H45D 1.1518 . ?
Cl6 H45D 1.7284 . ?
C45' Cl6' 1.757(10) . ?
C45' Cl5' 1.767(10) . ?
C45' H45A 1.2646 . ?
C45' H45B 0.8455 . ?
C45' H45C 0.9601 . ?
C45' H45D 0.9600 . ?
Cl6' H45A 1.1674 . ?
C46 Cl7 1.757(10) . ?
C46 Cl8 1.764(10) . ?
C46 H46A 0.9900 . ?
C46 H46B 0.9900 . ?

loop_
_geom_torsion_atom_site_label_1
_geom_torsion_atom_site_label_2
_geom_torsion_atom_site_label_3
_geom_torsion_atom_site_label_4
_geom_torsion
_geom_torsion_site_symmetry_1
_geom_torsion_site_symmetry_2
_geom_torsion_site_symmetry_3
_geom_torsion_site_symmetry_4
_geom_torsion_publ_flag
N1 C1 C2 C3 179.7(4) . . . . ?
C6 C1 C2 C3 -54.5(5) . . . . ?
C1 C2 C3 C4 55.3(6) . . . . ?
C2 C3 C4 C5 -55.1(6) . . . . ?
C3 C4 C5 C6 56.9(6) . . . . ?
C7 N2 C6 C5 -103.8(5) . . . . ?
C7 N2 C6 C1 133.3(4) . . . . ?
C4 C5 C6 N2 -179.4(4) . . . . ?
C4 C5 C6 C1 -57.2(5) . . . . ?
N1 C1 C6 N2 -57.6(4) . . . . ?
C2 C1 C6 N2 178.6(3) . . . . ?
N1 C1 C6 C5 179.0(3) . . . . ?
C2 C1 C6 C5 55.2(5) . . . . ?
C6 N2 C7 N3 174.1(4) . . . . ?
C6 N2 C7 S1 -5.0(6) . . . . ?
C8 N3 C7 N2 -174.6(3) . . . . ?
C8 N3 C7 S1 4.5(5) . . . . ?
C7 N3 C8 O1 -105.6(4) . . . . ?
C7 N3 C8 C19 136.5(4) . . . . ?
C9 O1 C8 N3 176.2(3) . . . . ?
C9 O1 C8 C19 -64.6(4) . . . . ?
C8 O1 C9 C10 -173.5(3) . . . . ?
C8 O1 C9 C13 63.4(4) . . . . ?
C11 O2 C10 C9 -133.5(5) . . . . ?
O1 C9 C10 O2 -73.6(4) . . . . ?
C13 C9 C10 O2 47.1(4) . . . . ?
C10 O2 C11 O3 6.2(9) . . . . ?
C10 O2 C11 C12 179.4(5) . . . . ?
C14 O4 C13 C16 114.1(4) . . . . ?
C14 O4 C13 C9 -126.7(4) . . . . ?
O1 C9 C13 O4 -175.7(3) . . . . ?
C10 C9 C13 O4 63.5(4) . . . . ?
O1 C9 C13 C16 -57.8(4) . . . . ?
C10 C9 C13 C16 -178.6(3) . . . . ?
C13 O4 C14 O5 -4.1(7) . . . . ?
C13 O4 C14 C15 173.4(4) . . . . ?
C17 O6 C16 C13 118.0(3) . . . . ?
C17 O6 C16 C19 -125.0(4) . . . . ?
O4 C13 C16 O6 -71.6(3) . . . . ?
C9 C13 C16 O6 171.4(3) . . . . ?
O4 C13 C16 C19 172.0(3) . . . . ?
C9 C13 C16 C19 55.0(4) . . . . ?
C16 O6 C17 O7 8.4(6) . . . . ?
C16 O6 C17 C18 -172.0(3) . . . . ?
C20 O8 C19 C16 -134.9(3) . . . . ?
C20 O8 C19 C8 106.4(3) . . . . ?
O6 C16 C19 O8 70.4(3) . . . . ?
C13 C16 C19 O8 -173.9(3) . . . . ?
O6 C16 C19 C8 -172.0(3) . . . . ?
C13 C16 C19 C8 -56.3(4) . . . . ?
N3 C8 C19 O8 -63.7(4) . . . . ?
O1 C8 C19 O8 177.7(2) . . . . ?
N3 C8 C19 C16 178.5(3) . . . . ?
O1 C8 C19 C16 59.9(4) . . . . ?
C19 O8 C20 O9 6.8(5) . . . . ?
C19 O8 C20 C21 -174.9(3) . . . . ?
N4 C22 C23 C24 -178.1(3) . . . . ?
C27 C22 C23 C24 -54.1(5) . . . . ?
C22 C23 C24 C25 57.1(5) . . . . ?
C23 C24 C25 C26 -58.3(6) . . . . ?
C24 C25 C26 C27 57.4(6) . . . . ?
C28 N5 C27 C26 -101.4(4) . . . . ?
C28 N5 C27 C22 134.3(4) . . . . ?
C25 C26 C27 N5 -179.0(3) . . . . ?
C25 C26 C27 C22 -55.9(5) . . . . ?
N4 C22 C27 N5 -59.7(4) . . . . ?
C23 C22 C27 N5 177.4(3) . . . . ?
N4 C22 C27 C26 176.5(4) . . . . ?
C23 C22 C27 C26 53.6(5) . . . . ?
C29 N6 C28 N5 -171.5(3) . . . . ?
C29 N6 C28 S2 6.9(5) . . . . ?
C27 N5 C28 N6 174.8(3) . . . . ?
C27 N5 C28 S2 -3.7(5) . . . . ?
C28 N6 C29 O10 -106.2(4) . . . . ?
C28 N6 C29 C40 134.9(4) . . . . ?
C30 O10 C29 N6 174.7(3) . . . . ?
C30 O10 C29 C40 -64.1(3) . . . . ?
C29 O10 C30 C31 -175.4(3) . . . . ?
C29 O10 C30 C34 61.3(4) . . . . ?
C32 O11 C31 C30 -119.2(4) . . . . ?
O10 C30 C31 O11 -73.6(4) . . . . ?
C34 C30 C31 O11 47.8(4) . . . . ?
C31 O11 C32 O12 -6.5(6) . . . . ?
C31 O11 C32 C33 174.2(3) . . . . ?
C35 O13 C34 C37 99.3(4) . . . . ?
C35 O13 C34 C30 -139.3(3) . . . . ?
O10 C30 C34 O13 -175.1(3) . . . . ?
C31 C30 C34 O13 64.7(4) . . . . ?
O10 C30 C34 C37 -54.4(4) . . . . ?
C31 C30 C34 C37 -174.6(3) . . . . ?
C34 O13 C35 O14 2.1(6) . . . . ?
C34 O13 C35 C36 -178.8(4) . . . . ?
C38 O15 C37 C40 -149.3(3) . . . . ?
C38 O15 C37 C34 92.9(4) . . . . ?
O13 C34 C37 O15 -75.2(3) . . . . ?
C30 C34 C37 O15 167.2(3) . . . . ?
O13 C34 C37 C40 168.9(3) . . . . ?
C30 C34 C37 C40 51.2(4) . . . . ?
C37 O15 C38 O16 3.7(5) . . . . ?
C37 O15 C38 C39 -175.3(3) . . . . ?
C41 O17 C40 C37 -129.1(3) . . . . ?
C41 O17 C40 C29 110.2(3) . . . . ?
O15 C37 C40 O17 67.2(3) . . . . ?
C34 C37 C40 O17 -173.8(3) . . . . ?
O15 C37 C40 C29 -173.6(3) . . . . ?
C34 C37 C40 C29 -54.6(4) . . . . ?
N6 C29 C40 O17 -61.3(4) . . . . ?
O10 C29 C40 O17 179.4(2) . . . . ?
N6 C29 C40 C37 179.8(3) . . . . ?
O10 C29 C40 C37 60.5(4) . . . . ?
C40 O17 C41 O18 0.9(6) . . . . ?
C40 O17 C41 C42 -179.2(3) . . . . ?
